data_8106111
loop_
_publ_author_name
'Bu, Donglei'
'Chen, Xiaodan'
'Meng, Miao'
'Zhu, Feifeng'
'Lei, Hao'

_publ_section_title
;
 Crystal structure of
 bis(\m3-chlorido)-bis(\m2-chlorido)-tetrakis(\m2-2,6-bis
 (diphenylmethyl)-4-t-butylphenolato)tetralithium(I)dicobalt(II) toluene
 solvate, C75.5H70Cl2CoLi2O2
;
_journal_issue 2
_journal_name_full 'Zeitschrift f\"ur Kristallographie - New Crystal Structures'
_journal_page_first 239
_journal_page_last 241
_journal_paper_doi 10.1515/ncrs-2017-0238
_journal_volume 233
_journal_year 2018
_chemical_formula_moiety 'C144 H132 Cl4 Co2 Li4 O4, C7 H8'
_chemical_formula_sum 'C151 H140 Cl4 Co2 Li4 O4'
_chemical_formula_weight 2306.04
_space_group_crystal_system triclinic
_space_group_IT_number 2
_space_group_name_Hall '-P 1'
_space_group_name_H-M_alt 'P -1'
_atom_sites_solution_hydrogens geom
_atom_sites_solution_primary iterative
_cell_angle_alpha 88.604(5)
_cell_angle_beta 88.255(4)
_cell_angle_gamma 68.282(5)
_cell_formula_units_Z 1
_cell_length_a 13.1085(7)
_cell_length_b 13.4704(7)
_cell_length_c 18.8367(10)
_cell_measurement_reflns_used 4931
_cell_measurement_temperature 150
_cell_measurement_theta_max 62.8220
_cell_measurement_theta_min 4.0010
_cell_volume 3088.3(3)
_computing_cell_refinement
;
CrysAlisPro, Agilent Technologies,
Version 1.171.37.31 (release 14-01-2014 CrysAlis171 .NET)
(compiled Jan 14 2014,18:38:05)
;
_computing_data_collection
;
CrysAlisPro, Agilent Technologies,
Version 1.171.37.31 (release 14-01-2014 CrysAlis171 .NET)
(compiled Jan 14 2014,18:38:05)
;
_computing_data_reduction
;
CrysAlisPro, Agilent Technologies,
Version 1.171.37.31 (release 14-01-2014 CrysAlis171 .NET)
(compiled Jan 14 2014,18:38:05)
;
_computing_molecular_graphics 'Olex2 (Dolomanov et al., 2009)'
_computing_publication_material 'Olex2 (Dolomanov et al., 2009)'
_computing_structure_refinement 'ShelXL (Sheldrick, 2015)'
_computing_structure_solution 'olex2.solve (Bourhis et al., 2015)'
_diffrn_ambient_temperature 150
_diffrn_detector 'CCD plate'
_diffrn_detector_area_resol_mean 16.0288
_diffrn_detector_type Sapphire3
_diffrn_measured_fraction_theta_full 0.970
_diffrn_measured_fraction_theta_max 0.970
_diffrn_measurement_details
;
#__ type_ start__ end____ width___ exp.time_
  1 omega -109.00  -83.00   1.0000    1.2500
omega____ theta____ kappa____ phi______ frames
    -      -33.1184 -178.0000    0.0000 26

#__ type_ start__ end____ width___ exp.time_
  2 omega    2.00   94.00   1.0000    1.2500
omega____ theta____ kappa____ phi______ frames
    -       33.1184 -133.0000  -23.0000 92

#__ type_ start__ end____ width___ exp.time_
  3 omega   35.00   85.00   1.0000    1.2500
omega____ theta____ kappa____ phi______ frames
    -       33.1184  178.0000   90.0000 50

#__ type_ start__ end____ width___ exp.time_
  4 omega  -35.00  -10.00   1.0000    1.2500
omega____ theta____ kappa____ phi______ frames
    -       33.1184  -77.0000 -180.0000 25

#__ type_ start__ end____ width___ exp.time_
  5 omega   14.00  101.00   1.0000    1.2500
omega____ theta____ kappa____ phi______ frames
    -       33.1184   57.0000 -150.0000 87

#__ type_ start__ end____ width___ exp.time_
  6 omega    8.00  106.00   1.0000    1.2500
omega____ theta____ kappa____ phi______ frames
    -       33.1184   38.0000  120.0000 98

#__ type_ start__ end____ width___ exp.time_
  7 omega   29.00  139.00   1.0000   50.0000
omega____ theta____ kappa____ phi______ frames
    -       90.5000    0.0000  -90.0000 110

#__ type_ start__ end____ width___ exp.time_
  8 omega   25.00   60.00   1.0000   50.0000
omega____ theta____ kappa____ phi______ frames
    -       90.5000  -30.0000    0.0000 35

#__ type_ start__ end____ width___ exp.time_
  9 omega   49.00  126.00   1.0000   50.0000
omega____ theta____ kappa____ phi______ frames
    -       90.5000  -93.0000 -105.8032 77

#__ type_ start__ end____ width___ exp.time_
 10 omega   23.00   58.00   1.0000   50.0000
omega____ theta____ kappa____ phi______ frames
    -       90.5000  -30.0000   60.0000 35

#__ type_ start__ end____ width___ exp.time_
 11 omega   82.00  107.00   1.0000   50.0000
omega____ theta____ kappa____ phi______ frames
    -       90.5000  -93.0000  -61.7350 25

#__ type_ start__ end____ width___ exp.time_
 12 omega   22.00   73.00   1.0000   50.0000
omega____ theta____ kappa____ phi______ frames
    -       90.5000  -45.0000 -180.0000 51

#__ type_ start__ end____ width___ exp.time_
 13 omega   38.00   74.00   1.0000   50.0000
omega____ theta____ kappa____ phi______ frames
    -       90.5000  -45.0000  -60.0000 36

#__ type_ start__ end____ width___ exp.time_
 14 omega   19.00   65.00   1.0000   50.0000
omega____ theta____ kappa____ phi______ frames
    -       90.5000  -45.0000  120.0000 46

#__ type_ start__ end____ width___ exp.time_
 15 omega   67.00  153.00   1.0000   50.0000
omega____ theta____ kappa____ phi______ frames
    -       90.5000   45.0000  -60.0000 86

#__ type_ start__ end____ width___ exp.time_
 16 omega   43.00   68.00   1.0000   50.0000
omega____ theta____ kappa____ phi______ frames
    -       90.5000  -93.0000  -61.7350 25

#__ type_ start__ end____ width___ exp.time_
 17 omega   39.00  118.00   1.0000   50.0000
omega____ theta____ kappa____ phi______ frames
    -       90.5000  -93.0000  133.0313 79

#__ type_ start__ end____ width___ exp.time_
 18 omega   22.00   61.00   1.0000   50.0000
omega____ theta____ kappa____ phi______ frames
    -       90.5000  -94.0000 -150.0000 39

#__ type_ start__ end____ width___ exp.time_
 19 omega   25.00   70.00   1.0000   50.0000
omega____ theta____ kappa____ phi______ frames
    -       90.5000  -45.0000  -90.0000 45

#__ type_ start__ end____ width___ exp.time_
 20 omega   49.00  124.00   1.0000   50.0000
omega____ theta____ kappa____ phi______ frames
    -       90.5000  178.0000 -180.0000 75

#__ type_ start__ end____ width___ exp.time_
 21 omega   20.00   70.00   1.0000   50.0000
omega____ theta____ kappa____ phi______ frames
    -       90.5000  -92.0000   38.9093 50
;
_diffrn_measurement_device 'four-circle diffractometer'
_diffrn_measurement_device_type 'Xcalibur, Sapphire3, Gemini ultra'
_diffrn_measurement_method '\w scans'
_diffrn_orient_matrix_UB_11 -0.0201957000
_diffrn_orient_matrix_UB_12 0.0108121000
_diffrn_orient_matrix_UB_13 -0.0804570000
_diffrn_orient_matrix_UB_21 0.1239898000
_diffrn_orient_matrix_UB_22 -0.0579079000
_diffrn_orient_matrix_UB_23 -0.0148815000
_diffrn_orient_matrix_UB_31 -0.0151767000
_diffrn_orient_matrix_UB_32 -0.1081092000
_diffrn_orient_matrix_UB_33 0.0012380000
_diffrn_radiation_monochromator mirror
_diffrn_radiation_probe x-ray
_diffrn_radiation_type CuK\a
_diffrn_radiation_wavelength 1.54184
_diffrn_reflns_av_R_equivalents 0.0667
_diffrn_reflns_av_unetI/netI 0.1089
_diffrn_reflns_Laue_measured_fraction_full 0.970
_diffrn_reflns_Laue_measured_fraction_max 0.970
_diffrn_reflns_limit_h_max 15
_diffrn_reflns_limit_h_min -15
_diffrn_reflns_limit_k_max 9
_diffrn_reflns_limit_k_min -15
_diffrn_reflns_limit_l_max 21
_diffrn_reflns_limit_l_min -21
_diffrn_reflns_number 16983
_diffrn_reflns_point_group_measured_fraction_full 0.970
_diffrn_reflns_point_group_measured_fraction_max 0.970
_diffrn_reflns_theta_full 62.642
_diffrn_reflns_theta_max 62.641
_diffrn_reflns_theta_min 3.532
_diffrn_source 'sealed X-ray tube'
_diffrn_source_type 'Enhance Ultra (Cu) X-ray Source'
_exptl_absorpt_coefficient_mu 3.324
_exptl_absorpt_correction_T_max 0.717
_exptl_absorpt_correction_T_min 0.705
_exptl_absorpt_correction_type multi-scan
_exptl_absorpt_process_details
;
CrysAlisPro, Agilent Technologies,
Version 1.171.37.31 (release 14-01-2014 CrysAlis171 .NET)
(compiled Jan 14 2014,18:38:05)
Empirical absorption correction using spherical harmonics,
 implemented in SCALE3 ABSPACK scaling algorithm.
;
_exptl_crystal_colour blue
_exptl_crystal_colour_lustre .
_exptl_crystal_colour_modifier .
_exptl_crystal_colour_primary blue
_exptl_crystal_density_diffrn 1.240
_exptl_crystal_description block
_exptl_crystal_F_000 1212
_exptl_crystal_size_max 0.2
_exptl_crystal_size_mid 0.1
_exptl_crystal_size_min 0.1
_refine_diff_density_max 0.505
_refine_diff_density_min -0.501
_refine_diff_density_rms 0.065
_refine_ls_extinction_coef .
_refine_ls_extinction_method none
_refine_ls_goodness_of_fit_ref 1.034
_refine_ls_hydrogen_treatment constr
_refine_ls_matrix_type full
_refine_ls_number_parameters 770
_refine_ls_number_reflns 9602
_refine_ls_number_restraints 0
_refine_ls_restrained_S_all 1.034
_refine_ls_R_factor_all 0.1118
_refine_ls_R_factor_gt 0.0666
_refine_ls_shift/su_max 0.000
_refine_ls_shift/su_mean 0.000
_refine_ls_structure_factor_coef Fsqd
_refine_ls_weighting_details 'w=1/[\s^2^(Fo^2^)+(0.0740P)^2^+0.9840P] where P=(Fo^2^+2Fc^2^)/3'
_refine_ls_weighting_scheme calc
_refine_ls_wR_factor_gt 0.1526
_refine_ls_wR_factor_ref 0.1743
_reflns_Friedel_coverage 0.000
_reflns_Friedel_fraction_full .
_reflns_Friedel_fraction_max .
_reflns_number_gt 5988
_reflns_number_total 9602
_reflns_threshold_expression 'I > 2\s(I)'
_cod_data_source_file suppl_ncrs-2017-0238_suppl.cif
_cod_data_source_block lh_141203_2
_cod_database_code 8106111
_shelx_space_group_comment
;
The symmetry employed for this shelxl refinement is uniquely defined
by the following loop, which should always be used as a source of
symmetry information in preference to the above space-group names.
They are only intended as comments.
;
_reflns_odcompleteness_completeness 98.96
_reflns_odcompleteness_iscentric 1
_reflns_odcompleteness_theta 61.08
_olex2_refinement_description
;
1. Fixed Uiso
 At 1.2 times of:
  All C(H) groups
 At 1.5 times of:
  All C(H,H,H) groups
2. Others
 Fixed Sof: C80(0.5) H80A(0.5) H80B(0.5) H80C(0.5) C74(0.5) C75(0.5) H75(0.5)
 C76(0.5) H76(0.5) C77(0.5) H77(0.5) C78(0.5) H78(0.5) C79(0.5) H79(0.5)
3.a Ternary CH refined with riding coordinates:
 C43(H43), C61(H61), C7(H7), C24(H24)
3.b Aromatic/amide H refined with riding coordinates:
 C73(H73), C36(H36), C39(H39), C3(H3), C67(H67), C5(H5), C56(H56), C71(H71),
 C26(H26), C50(H50), C41(H41), C33(H33), C46(H46), C19(H19), C72(H72), C15(H15),
  C9(H9), C55(H55), C69(H69), C34(H34), C52(H52), C63(H63), C32(H32), C18(H18),
 C54(H54), C13(H13), C47(H47), C65(H65), C64(H64), C30(H30), C35(H35), C12(H12),
  C70(H70), C53(H53), C66(H66), C48(H48), C16(H16), C49(H49), C29(H29),
 C10(H10), C11(H11), C17(H17), C27(H27), C28(H28), C75(H75), C76(H76), C77(H77),
  C78(H78), C79(H79)
3.c Fitted hexagon refined as free rotating group:
 C74(C75,C76,C77,C78,C79)
3.d Idealised Me refined as rotating group:
 C60(H60A,H60B,H60C), C58(H58A,H58B,H58C), C59(H59A,H59B,H59C), C23(H23A,H23B,
 H23C), C21(H21A,H21B,H21C), C22(H22A,H22B,H22C), C80(H80A,H80B,H80C)
;
_shelx_shelxl_version_number 2014/7
_olex2_submission_special_instructions 'No special instructions were received'

loop_
_space_group_symop_operation_xyz
'x, y, z'
'-x, -y, -z'

loop_
_atom_site_label
_atom_site_type_symbol
_atom_site_fract_x
_atom_site_fract_y
_atom_site_fract_z
_atom_site_U_iso_or_equiv
_atom_site_adp_type
_atom_site_occupancy
_atom_site_site_symmetry_order
_atom_site_calc_flag
_atom_site_refinement_flags_posn
_atom_site_refinement_flags_adp
_atom_site_refinement_flags_occupancy
_atom_site_disorder_assembly
_atom_site_disorder_group
Co1 Co 0.46555(6) 0.52126(6) 0.15690(4) 0.0335(2) Uani 1 1 d . . . . .
O1 O 0.4615(2) 0.6682(2) 0.16278(14) 0.0322(7) Uani 1 1 d . . . . .
O2 O 0.5027(2) 0.5007(2) 0.25728(15) 0.0332(7) Uani 1 1 d . . . . .
C38 C 0.5372(4) 0.3264(4) 0.3075(2) 0.0310(10) Uani 1 1 d . . . . .
C37 C 0.4667(4) 0.4333(4) 0.2956(2) 0.0288(10) Uani 1 1 d . . . . .
C73 C 0.1214(4) 0.6564(5) 0.3980(3) 0.0517(13) Uani 1 1 d . . . . .
H73 H 0.1631 0.6705 0.4326 0.062 Uiso 1 1 calc R . . . .
C8 C 0.2100(4) 0.8254(4) 0.0085(2) 0.0383(11) Uani 1 1 d . . . . .
C43 C 0.6552(4) 0.2882(4) 0.2794(2) 0.0354(10) Uani 1 1 d . . . . .
H43 H 0.6524 0.3059 0.2285 0.042 Uiso 1 1 calc R . . . .
C51 C 0.7159(4) 0.1678(4) 0.2864(3) 0.0409(12) Uani 1 1 d . . . . .
C2 C 0.6008(3) 0.6946(4) 0.0891(2) 0.0297(9) Uani 1 1 d . . . . .
C62 C 0.3385(4) 0.6575(4) 0.3585(2) 0.0349(10) Uani 1 1 d . . . . .
C36 C 0.6745(4) 0.6531(4) 0.2804(2) 0.0355(11) Uani 1 1 d . . . . .
H36 H 0.6996 0.5790 0.2832 0.043 Uiso 1 1 calc R . . . .
C44 C 0.7242(4) 0.3441(4) 0.3133(3) 0.0413(12) Uani 1 1 d . . . . .
C31 C 0.6575(3) 0.7040(4) 0.2140(2) 0.0325(10) Uani 1 1 d . . . . .
C1 C 0.4893(4) 0.7098(3) 0.1033(2) 0.0286(9) Uani 1 1 d . . . . .
C25 C 0.8023(4) 0.6104(4) 0.1242(2) 0.0397(12) Uani 1 1 d . . . . .
C39 C 0.4922(4) 0.2582(4) 0.3421(2) 0.0333(10) Uani 1 1 d . . . . .
H39 H 0.5373 0.1870 0.3491 0.040 Uiso 1 1 calc R . . . .
C61 C 0.2911(4) 0.5896(4) 0.3164(2) 0.0318(10) Uani 1 1 d . . . . .
H61 H 0.2962 0.6084 0.2662 0.038 Uiso 1 1 calc R . . . .
C40 C 0.3842(4) 0.2914(4) 0.3665(2) 0.0319(10) Uani 1 1 d . . . . .
C3 C 0.6296(4) 0.7326(4) 0.0254(2) 0.0341(10) Uani 1 1 d . . . . .
H3 H 0.7030 0.7222 0.0165 0.041 Uiso 1 1 calc R . . . .
C7 C 0.2907(4) 0.7762(4) 0.0690(2) 0.0351(10) Uani 1 1 d . . . . .
H7 H 0.2925 0.7032 0.0760 0.042 Uiso 1 1 calc R . . . .
C6 C 0.4088(3) 0.7651(3) 0.0531(2) 0.0296(9) Uani 1 1 d . . . . .
C67 C 0.3887(4) 0.6237(4) 0.4240(2) 0.0430(12) Uani 1 1 d . . . . .
H67 H 0.3987 0.5557 0.4416 0.052 Uiso 1 1 calc R . . . .
C5 C 0.4430(4) 0.8016(4) -0.0100(2) 0.0327(10) Uani 1 1 d . . . . .
H5 H 0.3903 0.8379 -0.0430 0.039 Uiso 1 1 calc R . . . .
C56 C 0.7474(5) 0.1189(5) 0.3528(3) 0.0535(14) Uani 1 1 d . . . . .
H56 H 0.7336 0.1609 0.3931 0.064 Uiso 1 1 calc R . . . .
C20 C 0.5838(4) 0.8316(4) -0.0953(2) 0.0393(11) Uani 1 1 d . . . . .
C71 C -0.0519(5) 0.6572(5) 0.3622(4) 0.0630(17) Uani 1 1 d . . . . .
H71 H -0.1259 0.6714 0.3719 0.076 Uiso 1 1 calc R . . . .
C68 C 0.1696(4) 0.6163(4) 0.3338(2) 0.0356(11) Uani 1 1 d . . . . .
C26 C 0.8673(5) 0.5055(6) 0.1120(3) 0.0599(15) Uani 1 1 d . . . . .
H26 H 0.8364 0.4536 0.1156 0.072 Uiso 1 1 calc R . . . .
C50 C 0.6977(5) 0.3946(4) 0.3773(3) 0.0500(14) Uani 1 1 d . . . . .
H50 H 0.6316 0.4015 0.4002 0.060 Uiso 1 1 calc R . . . .
C57 C 0.3323(4) 0.2145(4) 0.3990(2) 0.0394(11) Uani 1 1 d . . . . .
C41 C 0.3201(4) 0.3998(4) 0.3590(2) 0.0341(10) Uani 1 1 d . . . . .
H41 H 0.2489 0.4253 0.3780 0.041 Uiso 1 1 calc R . . . .
C60 C 0.2740(7) 0.2557(5) 0.4678(3) 0.079(2) Uani 1 1 d . . . . .
H60A H 0.3240 0.2682 0.4994 0.119 Uiso 1 1 calc GR . . . .
H60B H 0.2475 0.2040 0.4888 0.119 Uiso 1 1 calc GR . . . .
H60C H 0.2133 0.3214 0.4594 0.119 Uiso 1 1 calc GR . . . .
C42 C 0.3595(4) 0.4703(4) 0.3240(2) 0.0312(10) Uani 1 1 d . . . . .
C24 C 0.6824(4) 0.6406(4) 0.1462(2) 0.0334(10) Uani 1 1 d . . . . .
H24 H 0.6727 0.5733 0.1579 0.040 Uiso 1 1 calc R . . . .
C33 C 0.6022(5) 0.8735(5) 0.2737(3) 0.0503(13) Uani 1 1 d . . . . .
H33 H 0.5789 0.9476 0.2712 0.060 Uiso 1 1 calc R . . . .
C14 C 0.2395(4) 0.8348(4) 0.1356(2) 0.0380(11) Uani 1 1 d . . . . .
C46 C 0.8231(5) 0.3371(5) 0.2789(4) 0.0607(16) Uani 1 1 d . . . . .
H46 H 0.8420 0.3042 0.2350 0.073 Uiso 1 1 calc R . . . .
C19 C 0.1563(4) 0.8100(5) 0.1711(3) 0.0517(14) Uani 1 1 d . . . . .
H19 H 0.1413 0.7515 0.1562 0.062 Uiso 1 1 calc R . . . .
C72 C 0.0117(5) 0.6760(5) 0.4117(4) 0.0646(17) Uani 1 1 d . . . . .
H72 H -0.0193 0.7026 0.4556 0.077 Uiso 1 1 calc R . . . .
C15 C 0.2609(5) 0.9208(4) 0.1598(3) 0.0491(13) Uani 1 1 d . . . . .
H15 H 0.3166 0.9385 0.1380 0.059 Uiso 1 1 calc R . . . .
C9 C 0.1788(5) 0.9322(5) -0.0109(3) 0.0505(13) Uani 1 1 d . . . . .
H9 H 0.2104 0.9747 0.0107 0.061 Uiso 1 1 calc R . . . .
C55 C 0.7983(5) 0.0099(5) 0.3595(4) 0.0640(17) Uani 1 1 d . . . . .
H55 H 0.8172 -0.0216 0.4041 0.077 Uiso 1 1 calc R . . . .
C69 C 0.1042(4) 0.5962(4) 0.2828(3) 0.0468(12) Uani 1 1 d . . . . .
H69 H 0.1350 0.5688 0.2390 0.056 Uiso 1 1 calc R . . . .
C34 C 0.6196(4) 0.8216(5) 0.3392(3) 0.0486(13) Uani 1 1 d . . . . .
H34 H 0.6079 0.8603 0.3809 0.058 Uiso 1 1 calc R . . . .
C52 C 0.7424(4) 0.1040(5) 0.2276(3) 0.0521(14) Uani 1 1 d . . . . .
H52 H 0.7251 0.1349 0.1827 0.062 Uiso 1 1 calc R . . . .
C63 C 0.3271(4) 0.7586(4) 0.3332(3) 0.0401(11) Uani 1 1 d . . . . .
H63 H 0.2957 0.7821 0.2893 0.048 Uiso 1 1 calc R . . . .
C32 C 0.6192(4) 0.8157(4) 0.2126(3) 0.0438(12) Uani 1 1 d . . . . .
H32 H 0.6049 0.8517 0.1691 0.053 Uiso 1 1 calc R . . . .
C18 C 0.0970(5) 0.8678(6) 0.2260(3) 0.0618(16) Uani 1 1 d . . . . .
H18 H 0.0431 0.8486 0.2489 0.074 Uiso 1 1 calc R . . . .
C54 C 0.8208(5) -0.0515(5) 0.3004(5) 0.072(2) Uani 1 1 d . . . . .
H54 H 0.8544 -0.1253 0.3050 0.087 Uiso 1 1 calc R . . . .
C13 C 0.1612(4) 0.7634(5) -0.0238(3) 0.0472(12) Uani 1 1 d . . . . .
H13 H 0.1810 0.6917 -0.0112 0.057 Uiso 1 1 calc R . . . .
C4 C 0.5524(4) 0.7861(4) -0.0256(2) 0.0331(10) Uani 1 1 d . . . . .
C47 C 0.8924(5) 0.3789(6) 0.3098(5) 0.076(2) Uani 1 1 d . . . . .
H47 H 0.9574 0.3745 0.2864 0.091 Uiso 1 1 calc R . . . .
C65 C 0.4082(5) 0.7909(5) 0.4384(3) 0.0553(15) Uani 1 1 d . . . . .
H65 H 0.4288 0.8364 0.4660 0.066 Uiso 1 1 calc R . . . .
C64 C 0.3623(5) 0.8252(4) 0.3730(3) 0.0539(14) Uani 1 1 d . . . . .
H64 H 0.3550 0.8927 0.3556 0.065 Uiso 1 1 calc R . . . .
C30 C 0.8504(5) 0.6866(6) 0.1167(3) 0.0573(15) Uani 1 1 d . . . . .
H30 H 0.8082 0.7581 0.1248 0.069 Uiso 1 1 calc R . . . .
C35 C 0.6546(4) 0.7112(5) 0.3416(2) 0.0451(13) Uani 1 1 d . . . . .
H35 H 0.6649 0.6758 0.3853 0.054 Uiso 1 1 calc R . . . .
C12 C 0.0818(5) 0.8092(7) -0.0755(3) 0.0675(18) Uani 1 1 d . . . . .
H12 H 0.0492 0.7675 -0.0973 0.081 Uiso 1 1 calc R . . . .
C70 C -0.0055(5) 0.6168(5) 0.2971(3) 0.0565(15) Uani 1 1 d . . . . .
H70 H -0.0483 0.6033 0.2630 0.068 Uiso 1 1 calc R . . . .
C53 C 0.7946(5) -0.0059(5) 0.2343(4) 0.0691(18) Uani 1 1 d . . . . .
H53 H 0.8117 -0.0484 0.1942 0.083 Uiso 1 1 calc R . . . .
C66 C 0.4232(5) 0.6908(5) 0.4626(3) 0.0520(14) Uani 1 1 d . . . . .
H66 H 0.4573 0.6671 0.5057 0.062 Uiso 1 1 calc R . . . .
C48 C 0.8662(6) 0.4268(6) 0.3745(5) 0.077(2) Uani 1 1 d . . . . .
H48 H 0.9143 0.4531 0.3954 0.092 Uiso 1 1 calc R . . . .
C16 C 0.2004(6) 0.9818(5) 0.2164(3) 0.0661(17) Uani 1 1 d . . . . .
H16 H 0.2161 1.0392 0.2326 0.079 Uiso 1 1 calc R . . . .
C49 C 0.7691(6) 0.4360(5) 0.4088(3) 0.0664(18) Uani 1 1 d . . . . .
H49 H 0.7507 0.4694 0.4526 0.080 Uiso 1 1 calc R . . . .
C29 C 0.9614(6) 0.6568(8) 0.0974(3) 0.077(2) Uani 1 1 d . . . . .
H29 H 0.9927 0.7082 0.0919 0.092 Uiso 1 1 calc R . . . .
C10 C 0.1007(5) 0.9762(6) -0.0624(3) 0.0664(18) Uani 1 1 d . . . . .
H10 H 0.0809 1.0477 -0.0756 0.080 Uiso 1 1 calc R . . . .
C11 C 0.0525(5) 0.9138(7) -0.0939(3) 0.0702(19) Uani 1 1 d . . . . .
H11 H -0.0005 0.9437 -0.1280 0.084 Uiso 1 1 calc R . . . .
C58 C 0.4170(6) 0.1026(5) 0.4113(5) 0.084(2) Uani 1 1 d . . . . .
H58A H 0.4510 0.0734 0.3668 0.126 Uiso 1 1 calc GR . . . .
H58B H 0.3814 0.0579 0.4322 0.126 Uiso 1 1 calc GR . . . .
H58C H 0.4719 0.1061 0.4427 0.126 Uiso 1 1 calc GR . . . .
C17 C 0.1171(5) 0.9556(6) 0.2479(3) 0.0672(18) Uani 1 1 d . . . . .
H17 H 0.0741 0.9976 0.2843 0.081 Uiso 1 1 calc R . . . .
C59 C 0.2504(8) 0.2060(8) 0.3462(4) 0.101(3) Uani 1 1 d . . . A 1
H59A H 0.1961 0.2757 0.3372 0.152 Uiso 1 1 calc GR . . A 1
H59B H 0.2151 0.1599 0.3655 0.152 Uiso 1 1 calc GR . . A 1
H59C H 0.2882 0.1770 0.3026 0.152 Uiso 1 1 calc GR . . A 1
Li1 Li 0.4944(7) 0.6446(7) 0.2610(4) 0.0418(19) Uani 1 1 d . . . . .
C27 C 0.9785(6) 0.4753(7) 0.0944(4) 0.089(2) Uani 1 1 d . . . . .
H27 H 1.0220 0.4037 0.0879 0.106 Uiso 1 1 calc R . . . .
C28 C 1.0229(6) 0.5526(9) 0.0868(4) 0.092(3) Uani 1 1 d . . . . .
H28 H 1.0968 0.5329 0.0741 0.111 Uiso 1 1 calc R . . . .
Cl2 Cl 0.59356(10) 0.43601(10) 0.07100(6) 0.0434(3) Uani 1 1 d . . . . .
Cl1 Cl 0.31650(10) 0.49555(10) 0.11459(6) 0.0463(3) Uani 1 1 d . . . . .
C23 C 0.5269(5) 0.9523(4) -0.0965(3) 0.0557(15) Uani 1 1 d . . . . .
H23A H 0.4490 0.9709 -0.0909 0.084 Uiso 1 1 calc GR . . . .
H23B H 0.5428 0.9804 -0.1410 0.084 Uiso 1 1 calc GR . . . .
H23C H 0.5529 0.9819 -0.0584 0.084 Uiso 1 1 calc GR . . . .
C21 C 0.7070(5) 0.8012(5) -0.1043(3) 0.0576(15) Uani 1 1 d . . . . .
H21A H 0.7326 0.8354 -0.0685 0.086 Uiso 1 1 calc GR . . . .
H21B H 0.7236 0.8239 -0.1505 0.086 Uiso 1 1 calc GR . . . .
H21C H 0.7429 0.7251 -0.0996 0.086 Uiso 1 1 calc GR . . . .
C22 C 0.5439(5) 0.7881(5) -0.1592(3) 0.0542(14) Uani 1 1 d . . . . .
H22A H 0.5868 0.7133 -0.1641 0.081 Uiso 1 1 calc GR . . . .
H22B H 0.5521 0.8258 -0.2016 0.081 Uiso 1 1 calc GR . . . .
H22C H 0.4680 0.7981 -0.1518 0.081 Uiso 1 1 calc GR . . . .
Li2 Li 0.4326(6) 0.4133(6) 0.0169(3) 0.0290(16) Uani 1 1 d . . . . .
C80 C 0.9855(18) 0.149(2) 0.4204(13) 0.096(8) Uani 0.5 1 d . . P B -1
H80A H 0.9118 0.2006 0.4206 0.144 Uiso 0.5 1 calc GR . P B -1
H80B H 1.0055 0.1206 0.3735 0.144 Uiso 0.5 1 calc GR . P B -1
H80C H 1.0349 0.1821 0.4343 0.144 Uiso 0.5 1 calc GR . P B -1
C74 C 0.9920(11) 0.0617(12) 0.4704(7) 0.072(5) Uani 0.5 1 d . . P B -1
C75 C 0.9105(8) 0.0663(12) 0.5207(8) 0.060(6) Uani 0.5 1 d G . P B -1
H75 H 0.8502 0.1295 0.5268 0.072 Uiso 0.5 1 calc R . P B -1
C76 C 0.9192(18) -0.0236(18) 0.5616(6) 0.095(7) Uani 0.5 1 d G . P B -1
H76 H 0.8647 -0.0205 0.5952 0.114 Uiso 0.5 1 calc R . P B -1
C77 C 1.009(2) -0.1180(13) 0.5524(9) 0.131(16) Uani 0.5 1 d G . P B -1
H77 H 1.0152 -0.1782 0.5798 0.158 Uiso 0.5 1 calc R . P B -1
C78 C 1.0909(16) -0.1226(12) 0.5021(11) 0.117(10) Uani 0.5 1 d G . P B -1
H78 H 1.1512 -0.1858 0.4960 0.141 Uiso 0.5 1 calc R . P B -1
C79 C 1.0822(9) -0.0327(17) 0.4612(8) 0.099(11) Uani 0.5 1 d G . P B -1
H79 H 1.1367 -0.0358 0.4276 0.119 Uiso 0.5 1 calc R . P B -1

loop_
_atom_site_aniso_label
_atom_site_aniso_U_11
_atom_site_aniso_U_22
_atom_site_aniso_U_33
_atom_site_aniso_U_23
_atom_site_aniso_U_13
_atom_site_aniso_U_12
Co1 0.0338(4) 0.0464(5) 0.0270(4) 0.0058(3) -0.0035(3) -0.0226(4)
O1 0.0309(17) 0.0465(18) 0.0229(15) 0.0095(12) -0.0073(12) -0.0187(14)
O2 0.0325(17) 0.0478(19) 0.0272(15) 0.0125(13) -0.0086(12) -0.0243(15)
C38 0.031(2) 0.044(3) 0.020(2) 0.0025(18) -0.0057(17) -0.016(2)
C37 0.028(2) 0.039(3) 0.023(2) 0.0094(18) -0.0116(17) -0.017(2)
C73 0.039(3) 0.064(4) 0.057(3) -0.005(3) -0.004(2) -0.024(3)
C8 0.025(2) 0.054(3) 0.033(2) 0.007(2) -0.0059(19) -0.012(2)
C43 0.030(3) 0.044(3) 0.034(2) 0.006(2) -0.0013(19) -0.016(2)
C51 0.028(3) 0.049(3) 0.047(3) 0.007(2) -0.001(2) -0.018(2)
C2 0.026(2) 0.038(3) 0.029(2) 0.0039(18) -0.0047(17) -0.016(2)
C62 0.028(2) 0.048(3) 0.035(2) 0.003(2) 0.0005(19) -0.022(2)
C36 0.029(2) 0.052(3) 0.031(2) 0.007(2) -0.0077(18) -0.022(2)
C44 0.034(3) 0.047(3) 0.047(3) 0.016(2) -0.008(2) -0.020(2)
C31 0.024(2) 0.045(3) 0.035(2) 0.008(2) -0.0070(18) -0.020(2)
C1 0.031(2) 0.039(3) 0.019(2) 0.0051(17) -0.0047(17) -0.018(2)
C25 0.029(3) 0.064(4) 0.028(2) 0.008(2) -0.0109(19) -0.020(3)
C39 0.042(3) 0.038(3) 0.026(2) 0.0035(18) -0.0054(19) -0.022(2)
C61 0.031(2) 0.038(3) 0.032(2) 0.0069(18) -0.0034(18) -0.019(2)
C40 0.040(3) 0.040(3) 0.025(2) 0.0025(18) -0.0035(18) -0.026(2)
C3 0.030(3) 0.051(3) 0.024(2) 0.0101(19) -0.0072(18) -0.018(2)
C7 0.029(2) 0.046(3) 0.036(2) 0.011(2) -0.0089(19) -0.020(2)
C6 0.027(2) 0.035(2) 0.028(2) 0.0038(18) -0.0063(18) -0.013(2)
C67 0.053(3) 0.049(3) 0.038(3) 0.003(2) -0.001(2) -0.033(3)
C5 0.031(3) 0.044(3) 0.025(2) 0.0087(18) -0.0084(18) -0.016(2)
C56 0.052(3) 0.055(4) 0.055(3) 0.011(3) -0.008(3) -0.023(3)
C20 0.042(3) 0.053(3) 0.030(2) 0.011(2) -0.002(2) -0.026(2)
C71 0.031(3) 0.056(4) 0.106(5) 0.012(3) -0.004(3) -0.021(3)
C68 0.031(3) 0.036(3) 0.046(3) 0.011(2) -0.012(2) -0.020(2)
C26 0.036(3) 0.082(5) 0.057(4) 0.002(3) -0.001(3) -0.017(3)
C50 0.052(3) 0.063(4) 0.049(3) 0.017(3) -0.015(2) -0.038(3)
C57 0.049(3) 0.045(3) 0.034(2) 0.004(2) 0.001(2) -0.030(3)
C41 0.032(3) 0.047(3) 0.029(2) 0.0015(19) -0.0001(18) -0.022(2)
C60 0.127(6) 0.062(4) 0.061(4) -0.003(3) 0.042(4) -0.052(4)
C42 0.036(3) 0.040(3) 0.025(2) 0.0051(18) -0.0066(18) -0.022(2)
C24 0.030(2) 0.048(3) 0.027(2) 0.0084(19) -0.0080(18) -0.020(2)
C33 0.054(3) 0.052(3) 0.047(3) -0.001(2) -0.001(2) -0.022(3)
C14 0.034(3) 0.051(3) 0.031(2) 0.015(2) -0.0089(19) -0.018(2)
C46 0.043(3) 0.062(4) 0.085(4) 0.013(3) 0.002(3) -0.030(3)
C19 0.039(3) 0.086(4) 0.034(3) 0.011(3) -0.006(2) -0.028(3)
C72 0.035(3) 0.080(4) 0.083(4) -0.018(3) 0.011(3) -0.027(3)
C15 0.057(3) 0.056(3) 0.037(3) 0.008(2) -0.001(2) -0.024(3)
C9 0.046(3) 0.056(4) 0.043(3) 0.012(2) -0.005(2) -0.012(3)
C55 0.051(4) 0.061(4) 0.081(5) 0.026(4) -0.013(3) -0.023(3)
C69 0.041(3) 0.065(3) 0.043(3) 0.011(2) -0.012(2) -0.030(3)
C34 0.044(3) 0.064(4) 0.041(3) -0.009(2) 0.001(2) -0.024(3)
C52 0.039(3) 0.055(4) 0.057(3) 0.002(3) 0.006(2) -0.013(3)
C63 0.035(3) 0.040(3) 0.051(3) 0.003(2) -0.007(2) -0.021(2)
C32 0.045(3) 0.053(3) 0.034(3) 0.008(2) -0.007(2) -0.020(3)
C18 0.045(3) 0.089(5) 0.045(3) 0.016(3) -0.004(3) -0.019(3)
C54 0.043(4) 0.048(4) 0.122(7) 0.014(4) 0.011(4) -0.014(3)
C13 0.030(3) 0.066(3) 0.047(3) 0.001(2) -0.008(2) -0.018(3)
C4 0.034(3) 0.043(3) 0.029(2) 0.0038(19) -0.0032(18) -0.021(2)
C47 0.045(4) 0.074(5) 0.123(7) 0.028(4) -0.012(4) -0.039(3)
C65 0.063(4) 0.073(4) 0.049(3) -0.016(3) 0.005(3) -0.046(3)
C64 0.051(3) 0.044(3) 0.074(4) -0.004(3) 0.006(3) -0.026(3)
C30 0.043(3) 0.093(5) 0.047(3) -0.003(3) -0.003(2) -0.039(3)
C35 0.043(3) 0.072(4) 0.028(2) 0.007(2) -0.006(2) -0.031(3)
C12 0.033(3) 0.107(6) 0.060(4) -0.011(4) -0.013(3) -0.021(3)
C70 0.040(3) 0.062(4) 0.078(4) 0.022(3) -0.026(3) -0.031(3)
C53 0.058(4) 0.061(4) 0.083(5) -0.007(4) 0.017(3) -0.017(3)
C66 0.053(3) 0.076(4) 0.041(3) 0.000(3) -0.002(2) -0.040(3)
C48 0.063(4) 0.081(5) 0.108(6) 0.038(4) -0.043(4) -0.051(4)
C16 0.079(5) 0.059(4) 0.051(4) 0.008(3) -0.010(3) -0.014(3)
C49 0.085(5) 0.074(4) 0.062(4) 0.021(3) -0.031(3) -0.054(4)
C29 0.050(4) 0.150(8) 0.056(4) -0.002(4) -0.004(3) -0.067(5)
C10 0.053(4) 0.080(4) 0.042(3) 0.022(3) -0.001(3) 0.001(3)
C11 0.045(4) 0.106(6) 0.041(3) 0.006(3) -0.013(3) -0.007(4)
C58 0.080(5) 0.048(4) 0.132(7) 0.018(4) 0.017(4) -0.035(4)
C17 0.056(4) 0.080(5) 0.041(3) 0.007(3) 0.005(3) 0.003(3)
C59 0.131(7) 0.159(8) 0.079(5) 0.030(5) -0.033(5) -0.129(7)
Li1 0.046(5) 0.053(5) 0.031(4) 0.006(3) -0.005(3) -0.024(4)
C27 0.040(4) 0.117(6) 0.087(5) 0.000(4) 0.005(3) -0.004(4)
C28 0.031(4) 0.180(10) 0.069(5) 0.001(5) -0.003(3) -0.042(5)
Cl2 0.0389(7) 0.0554(7) 0.0401(6) -0.0036(5) 0.0009(5) -0.0225(6)
Cl1 0.0393(7) 0.0613(8) 0.0491(7) 0.0030(6) -0.0059(5) -0.0311(6)
C23 0.072(4) 0.054(4) 0.045(3) 0.016(2) 0.004(3) -0.030(3)
C21 0.046(3) 0.085(4) 0.047(3) 0.024(3) -0.001(2) -0.032(3)
C22 0.073(4) 0.075(4) 0.026(3) 0.004(2) -0.003(2) -0.040(3)
Li2 0.045(4) 0.042(4) 0.011(3) -0.002(3) -0.006(3) -0.029(4)
C80 0.082(13) 0.15(2) 0.078(16) -0.001(14) -0.012(10) -0.067(14)
C74 0.057(10) 0.102(15) 0.073(11) -0.008(10) -0.013(8) -0.046(11)
C75 0.038(10) 0.072(14) 0.069(11) -0.005(11) -0.008(8) -0.018(9)
C76 0.106(17) 0.090(17) 0.084(13) 0.015(11) -0.021(12) -0.030(15)
C77 0.20(4) 0.13(3) 0.07(2) 0.02(2) -0.06(2) -0.07(3)
C78 0.110(19) 0.100(18) 0.099(19) -0.016(15) -0.035(14) 0.014(14)
C79 0.092(17) 0.083(18) 0.082(16) -0.008(16) -0.036(13) 0.017(14)

loop_
_atom_type_symbol
_atom_type_description
_atom_type_scat_dispersion_real
_atom_type_scat_dispersion_imag
_atom_type_scat_source
C C 0.0181 0.0091 'International Tables Vol C Tables 4.2.6.8 and 6.1.1.4'
H H 0.0000 0.0000 'International Tables Vol C Tables 4.2.6.8 and 6.1.1.4'
Cl Cl 0.3639 0.7018 'International Tables Vol C Tables 4.2.6.8 and 6.1.1.4'
Co Co -2.3653 3.6143 'International Tables Vol C Tables 4.2.6.8 and 6.1.1.4'
Li Li 0.0008 0.0003 'International Tables Vol C Tables 4.2.6.8 and 6.1.1.4'
O O 0.0492 0.0322 'International Tables Vol C Tables 4.2.6.8 and 6.1.1.4'

loop_
_geom_angle_atom_site_label_1
_geom_angle_atom_site_label_2
_geom_angle_atom_site_label_3
_geom_angle
_geom_angle_site_symmetry_1
_geom_angle_site_symmetry_3
O1 Co1 Li1 44.38(19) . .
O1 Co1 Cl2 107.61(9) . .
O1 Co1 Cl1 118.54(10) . .
O1 Co1 Li2 125.00(15) . .
O2 Co1 O1 88.71(12) . .
O2 Co1 Li1 44.35(19) . .
O2 Co1 Cl2 120.50(10) . .
O2 Co1 Cl1 122.02(9) . .
O2 Co1 Li2 146.13(16) . .
Li1 Co1 Li2 169.3(2) . .
Cl2 Co1 Li1 125.38(17) . .
Cl2 Co1 Li2 51.45(13) . .
Cl1 Co1 Li1 133.94(18) . .
Cl1 Co1 Cl2 99.76(5) . .
Cl1 Co1 Li2 48.40(13) . .
C1 O1 Co1 116.4(3) . .
C1 O1 Li1 141.7(3) . .
Li1 O1 Co1 89.4(3) . .
C37 O2 Co1 117.2(2) . .
C37 O2 Li1 138.5(4) . .
Li1 O2 Co1 89.8(3) . .
C37 C38 C43 119.7(4) . .
C39 C38 C37 117.4(4) . .
C39 C38 C43 122.8(4) . .
O2 C37 C38 120.2(4) . .
O2 C37 C42 119.7(4) . .
C42 C37 C38 120.0(4) . .
C68 C73 H73 119.6 . .
C68 C73 C72 120.7(5) . .
C72 C73 H73 119.6 . .
C9 C8 C7 121.7(4) . .
C9 C8 C13 118.9(5) . .
C13 C8 C7 119.2(4) . .
C38 C43 H43 106.9 . .
C38 C43 C51 113.6(4) . .
C38 C43 C44 113.5(4) . .
C51 C43 H43 106.9 . .
C51 C43 C44 108.5(4) . .
C44 C43 H43 106.9 . .
C56 C51 C43 121.1(5) . .
C52 C51 C43 121.0(5) . .
C52 C51 C56 117.9(5) . .
C1 C2 C24 117.5(4) . .
C1 C2 Li2 80.4(3) . 2_665
C3 C2 C1 119.3(4) . .
C3 C2 C24 123.1(4) . .
C3 C2 Li2 70.8(3) . 2_665
C24 C2 Li2 121.7(3) . 2_665
C61 C62 Li1 93.9(3) . .
C67 C62 C61 122.4(4) . .
C67 C62 Li1 108.3(4) . .
C63 C62 C61 119.4(4) . .
C63 C62 C67 118.2(4) . .
C63 C62 Li1 69.5(3) . .
C31 C36 H36 119.6 . .
C31 C36 Li1 83.2(3) . .
C35 C36 H36 119.6 . .
C35 C36 C31 120.8(5) . .
C35 C36 Li1 101.3(4) . .
Li1 C36 H36 85.5 . .
C50 C44 C43 123.4(4) . .
C50 C44 C46 118.5(5) . .
C46 C44 C43 117.9(5) . .
C36 C31 C24 121.2(4) . .
C36 C31 C32 117.5(4) . .
C36 C31 Li1 65.5(3) . .
C24 C31 Li1 96.7(3) . .
C32 C31 C24 121.3(4) . .
C32 C31 Li1 108.4(4) . .
O1 C1 C2 119.8(4) . .
O1 C1 C6 120.5(4) . .
O1 C1 Li2 121.1(3) . 2_665
C2 C1 C6 119.7(4) . .
C2 C1 Li2 69.5(3) . 2_665
C6 C1 Li2 78.4(3) . 2_665
C26 C25 C24 120.4(4) . .
C26 C25 C30 117.9(5) . .
C30 C25 C24 121.7(5) . .
C38 C39 H39 118.3 . .
C40 C39 C38 123.4(4) . .
C40 C39 H39 118.3 . .
C62 C61 H61 106.6 . .
C68 C61 C62 112.0(4) . .
C68 C61 H61 106.6 . .
C68 C61 C42 112.8(3) . .
C42 C61 C62 111.8(4) . .
C42 C61 H61 106.6 . .
C39 C40 C57 123.3(4) . .
C39 C40 C41 117.2(4) . .
C41 C40 C57 119.5(4) . .
C2 C3 H3 118.8 . .
C2 C3 C4 122.4(4) . .
C2 C3 Li2 78.2(3) . 2_665
C4 C3 H3 118.8 . .
C4 C3 Li2 77.4(3) . 2_665
Li2 C3 H3 116.0 2_665 .
C8 C7 H7 105.9 . .
C6 C7 C8 115.4(4) . .
C6 C7 H7 105.9 . .
C14 C7 C8 107.3(4) . .
C14 C7 H7 105.9 . .
C14 C7 C6 115.6(4) . .
C1 C6 C7 118.2(4) . .
C5 C6 C1 118.3(4) . .
C5 C6 C7 123.5(4) . .
C62 C67 H67 119.8 . .
C66 C67 C62 120.3(5) . .
C66 C67 H67 119.8 . .
C6 C5 H5 118.4 . .
C6 C5 Li2 79.5(3) . 2_665
C4 C5 C6 123.1(4) . .
C4 C5 H5 118.4 . .
C4 C5 Li2 69.9(3) . 2_665
Li2 C5 H5 123.5 2_665 .
C51 C56 H56 119.4 . .
C55 C56 C51 121.1(6) . .
C55 C56 H56 119.4 . .
C23 C20 C4 109.3(4) . .
C23 C20 C21 109.9(4) . .
C23 C20 C22 107.7(4) . .
C21 C20 C4 112.2(4) . .
C21 C20 C22 107.8(4) . .
C22 C20 C4 109.8(4) . .
C72 C71 H71 120.4 . .
C72 C71 C70 119.3(5) . .
C70 C71 H71 120.4 . .
C73 C68 C61 123.2(4) . .
C73 C68 C69 118.1(5) . .
C69 C68 C61 118.6(4) . .
C25 C26 H26 119.3 . .
C25 C26 C27 121.5(6) . .
C27 C26 H26 119.3 . .
C44 C50 H50 119.5 . .
C44 C50 C49 120.9(5) . .
C49 C50 H50 119.5 . .
C60 C57 C40 111.0(4) . .
C60 C57 C58 108.8(5) . .
C60 C57 C59 109.5(6) . .
C58 C57 C40 112.3(4) . .
C59 C57 C40 107.5(4) . .
C59 C57 C58 107.7(6) . .
C40 C41 H41 119.1 . .
C42 C41 C40 121.8(4) . .
C42 C41 H41 119.1 . .
C57 C60 H60A 109.5 . .
C57 C60 H60B 109.5 . .
C57 C60 H60C 109.5 . .
H60A C60 H60B 109.5 . .
H60A C60 H60C 109.5 . .
H60B C60 H60C 109.5 . .
C37 C42 C61 117.7(3) . .
C41 C42 C37 119.8(4) . .
C41 C42 C61 122.5(4) . .
C2 C24 C31 112.1(4) . .
C2 C24 C25 115.3(4) . .
C2 C24 H24 106.1 . .
C31 C24 C25 110.4(3) . .
C31 C24 H24 106.1 . .
C25 C24 H24 106.1 . .
C34 C33 H33 120.0 . .
C32 C33 H33 120.0 . .
C32 C33 C34 120.1(5) . .
C19 C14 C7 118.9(4) . .
C15 C14 C7 123.3(4) . .
C15 C14 C19 117.3(5) . .
C44 C46 H46 119.8 . .
C47 C46 C44 120.3(7) . .
C47 C46 H46 119.8 . .
C14 C19 H19 118.8 . .
C18 C19 C14 122.4(6) . .
C18 C19 H19 118.8 . .
C73 C72 H72 119.4 . .
C71 C72 C73 121.2(6) . .
C71 C72 H72 119.4 . .
C14 C15 H15 119.4 . .
C14 C15 C16 121.3(5) . .
C16 C15 H15 119.4 . .
C8 C9 H9 119.7 . .
C8 C9 C10 120.6(6) . .
C10 C9 H9 119.7 . .
C56 C55 H55 120.2 . .
C54 C55 C56 119.5(6) . .
C54 C55 H55 120.2 . .
C68 C69 H69 119.7 . .
C70 C69 C68 120.5(5) . .
C70 C69 H69 119.7 . .
C33 C34 H34 120.6 . .
C35 C34 C33 118.8(5) . .
C35 C34 H34 120.6 . .
C51 C52 H52 119.6 . .
C51 C52 C53 120.9(6) . .
C53 C52 H52 119.6 . .
C62 C63 H63 119.7 . .
C62 C63 C64 120.6(5) . .
C62 C63 Li1 79.6(3) . .
C64 C63 H63 119.7 . .
C64 C63 Li1 105.5(4) . .
Li1 C63 H63 84.9 . .
C31 C32 H32 119.2 . .
C33 C32 C31 121.7(5) . .
C33 C32 H32 119.2 . .
C19 C18 H18 120.2 . .
C19 C18 C17 119.5(6) . .
C17 C18 H18 120.2 . .
C55 C54 H54 119.6 . .
C55 C54 C53 120.9(6) . .
C53 C54 H54 119.6 . .
C8 C13 H13 120.0 . .
C8 C13 C12 119.9(6) . .
C12 C13 H13 120.0 . .
C3 C4 C20 122.5(4) . .
C3 C4 Li2 71.3(3) . 2_665
C5 C4 C3 117.2(4) . .
C5 C4 C20 120.3(4) . .
C5 C4 Li2 80.2(3) . 2_665
C20 C4 Li2 120.7(3) . 2_665
C46 C47 H47 119.7 . .
C48 C47 C46 120.6(6) . .
C48 C47 H47 119.7 . .
C64 C65 H65 120.0 . .
C66 C65 H65 120.0 . .
C66 C65 C64 120.1(5) . .
C63 C64 H64 120.1 . .
C65 C64 C63 119.8(5) . .
C65 C64 H64 120.1 . .
C25 C30 H30 119.6 . .
C25 C30 C29 120.7(7) . .
C29 C30 H30 119.6 . .
C36 C35 C34 121.1(5) . .
C36 C35 H35 119.4 . .
C34 C35 H35 119.4 . .
C13 C12 H12 119.9 . .
C11 C12 C13 120.2(6) . .
C11 C12 H12 119.9 . .
C71 C70 H70 119.9 . .
C69 C70 C71 120.2(5) . .
C69 C70 H70 119.9 . .
C52 C53 H53 120.2 . .
C54 C53 C52 119.6(6) . .
C54 C53 H53 120.2 . .
C67 C66 H66 119.6 . .
C65 C66 C67 120.9(5) . .
C65 C66 H66 119.6 . .
C47 C48 H48 119.9 . .
C47 C48 C49 120.1(6) . .
C49 C48 H48 119.9 . .
C15 C16 H16 120.6 . .
C17 C16 C15 118.9(6) . .
C17 C16 H16 120.6 . .
C50 C49 H49 120.2 . .
C48 C49 C50 119.5(7) . .
C48 C49 H49 120.2 . .
C30 C29 H29 120.2 . .
C28 C29 C30 119.5(7) . .
C28 C29 H29 120.2 . .
C9 C10 H10 120.0 . .
C11 C10 C9 119.9(6) . .
C11 C10 H10 120.0 . .
C12 C11 C10 120.4(6) . .
C12 C11 H11 119.8 . .
C10 C11 H11 119.8 . .
C57 C58 H58A 109.5 . .
C57 C58 H58B 109.5 . .
C57 C58 H58C 109.5 . .
H58A C58 H58B 109.5 . .
H58A C58 H58C 109.5 . .
H58B C58 H58C 109.5 . .
C18 C17 C16 120.6(6) . .
C18 C17 H17 119.7 . .
C16 C17 H17 119.7 . .
C57 C59 H59A 109.5 . .
C57 C59 H59B 109.5 . .
C57 C59 H59C 109.5 . .
H59A C59 H59B 109.5 . .
H59A C59 H59C 109.5 . .
H59B C59 H59C 109.5 . .
O1 Li1 Co1 46.18(19) . .
O1 Li1 C62 121.2(4) . .
O1 Li1 C36 109.3(4) . .
O1 Li1 C31 79.3(3) . .
O1 Li1 C63 108.5(4) . .
O2 Li1 Co1 45.83(19) . .
O2 Li1 O1 92.0(4) . .
O2 Li1 C62 82.0(3) . .
O2 Li1 C36 111.5(4) . .
O2 Li1 C31 122.5(4) . .
O2 Li1 C63 111.0(4) . .
C62 Li1 Co1 104.9(3) . .
C62 Li1 C31 149.4(3) . .
C36 Li1 Co1 121.0(3) . .
C36 Li1 C62 127.4(3) . .
C36 Li1 C31 31.28(17) . .
C36 Li1 C63 120.7(3) . .
C31 Li1 Co1 105.6(3) . .
C63 Li1 Co1 118.2(3) . .
C63 Li1 C62 30.82(18) . .
C63 Li1 C31 125.8(3) . .
C26 C27 H27 120.5 . .
C28 C27 C26 119.0(8) . .
C28 C27 H27 120.5 . .
C29 C28 C27 121.3(6) . .
C29 C28 H28 119.3 . .
C27 C28 H28 119.3 . .
Co1 Cl2 Li2 100.77(17) . 2_665
Co1 Cl2 Li2 82.55(16) . .
Li2 Cl2 Li2 87.0(2) . 2_665
Co1 Cl1 Li2 85.66(16) . .
C20 C23 H23A 109.5 . .
C20 C23 H23B 109.5 . .
C20 C23 H23C 109.5 . .
H23A C23 H23B 109.5 . .
H23A C23 H23C 109.5 . .
H23B C23 H23C 109.5 . .
C20 C21 H21A 109.5 . .
C20 C21 H21B 109.5 . .
C20 C21 H21C 109.5 . .
H21A C21 H21B 109.5 . .
H21A C21 H21C 109.5 . .
H21B C21 H21C 109.5 . .
C20 C22 H22A 109.5 . .
C20 C22 H22B 109.5 . .
C20 C22 H22C 109.5 . .
H22A C22 H22B 109.5 . .
H22A C22 H22C 109.5 . .
H22B C22 H22C 109.5 . .
Co1 Li2 Li2 68.09(18) . 2_665
C2 Li2 Co1 172.6(3) 2_665 .
C2 Li2 C1 30.18(14) 2_665 2_665
C2 Li2 C5 62.1(2) 2_665 2_665
C2 Li2 Li2 119.1(3) 2_665 2_665
C1 Li2 Co1 152.6(3) 2_665 .
C1 Li2 Li2 96.4(3) 2_665 2_665
C3 Li2 Co1 141.6(3) 2_665 .
C3 Li2 C2 31.03(15) 2_665 2_665
C3 Li2 C1 53.92(17) 2_665 2_665
C3 Li2 C5 53.31(19) 2_665 2_665
C3 Li2 C4 31.36(16) 2_665 2_665
C3 Li2 Li2 149.5(3) 2_665 2_665
C5 Li2 Co1 113.7(2) 2_665 .
C5 Li2 C1 51.85(17) 2_665 2_665
C5 Li2 Li2 116.8(4) 2_665 2_665
C4 Li2 Co1 117.8(2) 2_665 .
C4 Li2 C2 55.34(18) 2_665 2_665
C4 Li2 C1 63.21(19) 2_665 2_665
C4 Li2 C5 29.93(16) 2_665 2_665
C4 Li2 Li2 146.8(4) 2_665 2_665
Cl2 Li2 Co1 46.00(10) . .
Cl2 Li2 Co1 100.2(2) 2_665 .
Cl2 Li2 C2 86.9(2) 2_665 2_665
Cl2 Li2 C2 136.7(3) . 2_665
Cl2 Li2 C1 106.9(3) . 2_665
Cl2 Li2 C1 82.31(19) 2_665 2_665
Cl2 Li2 C3 114.6(2) 2_665 2_665
Cl2 Li2 C3 140.5(3) . 2_665
Cl2 Li2 C5 87.4(2) . 2_665
Cl2 Li2 C5 131.6(3) 2_665 2_665
Cl2 Li2 C4 111.2(3) . 2_665
Cl2 Li2 C4 142.0(3) 2_665 2_665
Cl2 Li2 Cl2 93.0(2) . 2_665
Cl2 Li2 Li2 46.19(16) 2_665 2_665
Cl2 Li2 Li2 46.78(16) . 2_665
Cl1 Li2 Co1 45.94(11) . .
Cl1 Li2 C2 130.2(3) . 2_665
Cl1 Li2 C1 160.0(3) . 2_665
Cl1 Li2 C3 106.9(3) . 2_665
Cl1 Li2 C5 124.2(3) . 2_665
Cl1 Li2 C4 103.9(2) . 2_665
Cl1 Li2 Cl2 91.9(2) . .
Cl1 Li2 Cl2 104.2(3) . 2_665
Cl1 Li2 Li2 101.6(3) . 2_665
H80A C80 H80B 109.5 . .
H80A C80 H80C 109.5 . .
H80B C80 H80C 109.5 . .
C74 C80 H80A 109.5 . .
C74 C80 H80B 109.5 . .
C74 C80 H80C 109.5 . .
C75 C74 C80 124.0(18) . .
C75 C74 C79 120.0 . .
C79 C74 C80 115.8(18) . .
C74 C75 H75 120.0 . .
C74 C75 C76 120.0 . .
C76 C75 H75 120.0 . .
C75 C76 H76 120.0 . .
C77 C76 C75 120.0 . .
C77 C76 H76 120.0 . .
C76 C77 H77 120.0 . .
C78 C77 C76 120.0 . .
C78 C77 H77 120.0 . .
C77 C78 H78 120.0 . .
C77 C78 C79 120.0 . .
C79 C78 H78 120.0 . .
C74 C79 H79 120.0 . .
C78 C79 C74 120.0 . .
C78 C79 H79 120.0 . .

loop_
_geom_bond_atom_site_label_1
_geom_bond_atom_site_label_2
_geom_bond_distance
_geom_bond_site_symmetry_2
Co1 O1 1.966(3) .
Co1 O2 1.954(3) .
Co1 Li1 2.725(8) .
Co1 Cl2 2.2917(14) .
Co1 Cl1 2.2763(13) .
Co1 Li2 3.159(6) .
O1 C1 1.341(5) .
O1 Li1 1.906(8) .
O2 C37 1.354(5) .
O2 Li1 1.905(9) .
C38 C37 1.410(7) .
C38 C43 1.521(6) .
C38 C39 1.402(6) .
C37 C42 1.399(6) .
C73 H73 0.9300 .
C73 C68 1.372(7) .
C73 C72 1.380(8) .
C8 C7 1.540(6) .
C8 C9 1.385(8) .
C8 C13 1.386(7) .
C43 H43 0.9800 .
C43 C51 1.524(7) .
C43 C44 1.535(7) .
C51 C56 1.399(8) .
C51 C52 1.375(8) .
C2 C1 1.416(6) .
C2 C3 1.389(6) .
C2 C24 1.513(6) .
C2 Li2 2.637(7) 2_665
C62 C61 1.530(6) .
C62 C67 1.401(7) .
C62 C63 1.388(7) .
C62 Li1 2.665(9) .
C36 H36 0.9300 .
C36 C31 1.394(6) .
C36 C35 1.372(7) .
C36 Li1 2.443(9) .
C44 C50 1.368(8) .
C44 C46 1.404(7) .
C31 C24 1.514(7) .
C31 C32 1.398(7) .
C31 Li1 2.666(9) .
C1 C6 1.416(6) .
C1 Li2 2.776(8) 2_665
C25 C26 1.374(8) .
C25 C24 1.518(7) .
C25 C30 1.391(8) .
C39 H39 0.9300 .
C39 C40 1.385(7) .
C61 H61 0.9800 .
C61 C68 1.525(6) .
C61 C42 1.528(7) .
C40 C57 1.541(6) .
C40 C41 1.395(7) .
C3 H3 0.9300 .
C3 C4 1.398(6) .
C3 Li2 2.544(7) 2_665
C7 H7 0.9800 .
C7 C6 1.520(6) .
C7 C14 1.502(7) .
C6 C5 1.399(6) .
C67 H67 0.9300 .
C67 C66 1.380(7) .
C5 H5 0.9300 .
C5 C4 1.393(6) .
C5 Li2 2.751(9) 2_665
C56 H56 0.9300 .
C56 C55 1.374(9) .
C20 C4 1.543(6) .
C20 C23 1.517(8) .
C20 C21 1.518(7) .
C20 C22 1.537(7) .
C71 H71 0.9300 .
C71 C72 1.357(9) .
C71 C70 1.382(9) .
C68 C69 1.403(7) .
C26 H26 0.9300 .
C26 C27 1.391(9) .
C50 H50 0.9300 .
C50 C49 1.406(7) .
C57 C60 1.494(8) .
C57 C58 1.523(9) .
C57 C59 1.522(8) .
C41 H41 0.9300 .
C41 C42 1.384(6) .
C60 H60A 0.9600 .
C60 H60B 0.9600 .
C60 H60C 0.9600 .
C24 H24 0.9800 .
C33 H33 0.9300 .
C33 C34 1.386(8) .
C33 C32 1.372(7) .
C14 C19 1.400(7) .
C14 C15 1.379(7) .
C46 H46 0.9300 .
C46 C47 1.381(9) .
C19 H19 0.9300 .
C19 C18 1.351(9) .
C72 H72 0.9300 .
C15 H15 0.9300 .
C15 C16 1.397(9) .
C9 H9 0.9300 .
C9 C10 1.386(8) .
C55 H55 0.9300 .
C55 C54 1.361(10) .
C69 H69 0.9300 .
C69 C70 1.379(8) .
C34 H34 0.9300 .
C34 C35 1.385(8) .
C52 H52 0.9300 .
C52 C53 1.386(9) .
C63 H63 0.9300 .
C63 C64 1.393(7) .
C63 Li1 2.539(10) .
C32 H32 0.9300 .
C18 H18 0.9300 .
C18 C17 1.377(10) .
C54 H54 0.9300 .
C54 C53 1.371(10) .
C13 H13 0.9300 .
C13 C12 1.403(8) .
C4 Li2 2.622(8) 2_665
C47 H47 0.9300 .
C47 C48 1.368(11) .
C65 H65 0.9300 .
C65 C64 1.379(9) .
C65 C66 1.358(8) .
C64 H64 0.9300 .
C30 H30 0.9300 .
C30 C29 1.397(9) .
C35 H35 0.9300 .
C12 H12 0.9300 .
C12 C11 1.356(10) .
C70 H70 0.9300 .
C53 H53 0.9300 .
C66 H66 0.9300 .
C48 H48 0.9300 .
C48 C49 1.375(10) .
C16 H16 0.9300 .
C16 C17 1.381(10) .
C49 H49 0.9300 .
C29 H29 0.9300 .
C29 C28 1.351(12) .
C10 H10 0.9300 .
C10 C11 1.377(10) .
C11 H11 0.9300 .
C58 H58A 0.9600 .
C58 H58B 0.9600 .
C58 H58C 0.9600 .
C17 H17 0.9300 .
C59 H59A 0.9600 .
C59 H59B 0.9600 .
C59 H59C 0.9600 .
C27 H27 0.9300 .
C27 C28 1.371(12) .
C28 H28 0.9300 .
Cl2 Li2 2.491(6) .
Cl2 Li2 2.516(7) 2_665
Cl1 Li2 2.369(7) .
C23 H23A 0.9600 .
C23 H23B 0.9600 .
C23 H23C 0.9600 .
C21 H21A 0.9600 .
C21 H21B 0.9600 .
C21 H21C 0.9600 .
C22 H22A 0.9600 .
C22 H22B 0.9600 .
C22 H22C 0.9600 .
Li2 C2 2.637(7) 2_665
Li2 C1 2.776(8) 2_665
Li2 C3 2.544(7) 2_665
Li2 C5 2.751(9) 2_665
Li2 C4 2.621(8) 2_665
Li2 Cl2 2.516(7) 2_665
Li2 Li2 3.448(12) 2_665
C80 H80A 0.9600 .
C80 H80B 0.9600 .
C80 H80C 0.9600 .
C80 C74 1.47(3) .
C74 C75 1.3900 .
C74 C79 1.3900 .
C75 H75 0.9300 .
C75 C76 1.3900 .
C76 H76 0.9300 .
C76 C77 1.3900 .
C77 H77 0.9300 .
C77 C78 1.3900 .
C78 H78 0.9300 .
C78 C79 1.3900 .
C79 H79 0.9300 .

loop_
_geom_torsion_atom_site_label_1
_geom_torsion_atom_site_label_2
_geom_torsion_atom_site_label_3
_geom_torsion_atom_site_label_4
_geom_torsion
_geom_torsion_site_symmetry_1
_geom_torsion_site_symmetry_2
_geom_torsion_site_symmetry_3
_geom_torsion_site_symmetry_4
Co1 O1 C1 C2 -88.4(4) . . . .
Co1 O1 C1 C6 89.0(4) . . . .
Co1 O1 C1 Li2 -5.7(4) . . . 2_665
Co1 O2 C37 C38 97.4(4) . . . .
Co1 O2 C37 C42 -83.2(4) . . . .
O1 C1 C6 C7 0.4(6) . . . .
O1 C1 C6 C5 -176.4(4) . . . .
O2 C37 C42 C61 -5.9(6) . . . .
O2 C37 C42 C41 175.5(4) . . . .
C38 C37 C42 C61 173.5(4) . . . .
C38 C37 C42 C41 -5.1(6) . . . .
C38 C43 C51 C56 -71.3(6) . . . .
C38 C43 C51 C52 109.3(5) . . . .
C38 C43 C44 C50 21.0(7) . . . .
C38 C43 C44 C46 -163.1(5) . . . .
C38 C39 C40 C57 174.7(4) . . . .
C38 C39 C40 C41 -3.5(6) . . . .
C37 C38 C43 C51 -171.3(4) . . . .
C37 C38 C43 C44 64.2(5) . . . .
C37 C38 C39 C40 -1.8(6) . . . .
C73 C68 C69 C70 0.3(8) . . . .
C8 C7 C6 C1 -173.2(4) . . . .
C8 C7 C6 C5 3.3(7) . . . .
C8 C7 C14 C19 77.7(5) . . . .
C8 C7 C14 C15 -94.5(5) . . . .
C8 C9 C10 C11 0.9(9) . . . .
C8 C13 C12 C11 -0.2(9) . . . .
C43 C38 C37 O2 2.3(6) . . . .
C43 C38 C37 C42 -177.1(4) . . . .
C43 C38 C39 C40 -178.5(4) . . . .
C43 C51 C56 C55 177.4(5) . . . .
C43 C51 C52 C53 -178.0(5) . . . .
C43 C44 C50 C49 174.2(5) . . . .
C43 C44 C46 C47 -175.1(5) . . . .
C51 C43 C44 C50 -106.3(6) . . . .
C51 C43 C44 C46 69.6(6) . . . .
C51 C56 C55 C54 1.5(8) . . . .
C51 C52 C53 C54 -0.4(9) . . . .
C2 C1 C6 C7 177.7(4) . . . .
C2 C1 C6 C5 1.0(6) . . . .
C2 C3 C4 C5 0.9(7) . . . .
C2 C3 C4 C20 178.0(4) . . . .
C2 C3 C4 Li2 -67.0(4) . . . 2_665
C62 C61 C68 C73 -27.4(6) . . . .
C62 C61 C68 C69 154.6(4) . . . .
C62 C61 C42 C37 -65.7(5) . . . .
C62 C61 C42 C41 112.8(4) . . . .
C62 C67 C66 C65 0.9(8) . . . .
C62 C63 C64 C65 -0.5(8) . . . .
C36 C31 C24 C2 143.7(4) . . . .
C36 C31 C24 C25 -86.2(5) . . . .
C36 C31 C32 C33 2.1(7) . . . .
C44 C43 C51 C56 55.9(6) . . . .
C44 C43 C51 C52 -123.5(5) . . . .
C44 C50 C49 C48 0.7(9) . . . .
C44 C46 C47 C48 0.6(10) . . . .
C31 C36 C35 C34 -1.4(7) . . . .
C1 C2 C3 C4 0.2(7) . . . .
C1 C2 C3 Li2 -66.4(4) . . . 2_665
C1 C2 C24 C31 -61.8(5) . . . .
C1 C2 C24 C25 170.7(4) . . . .
C1 C6 C5 C4 0.0(7) . . . .
C1 C6 C5 Li2 57.5(4) . . . 2_665
C25 C26 C27 C28 -2.2(10) . . . .
C25 C30 C29 C28 -0.9(9) . . . .
C39 C38 C37 O2 -174.5(4) . . . .
C39 C38 C37 C42 6.1(6) . . . .
C39 C38 C43 C51 5.3(6) . . . .
C39 C38 C43 C44 -119.3(4) . . . .
C39 C40 C57 C60 130.8(6) . . . .
C39 C40 C57 C58 8.7(7) . . . .
C39 C40 C57 C59 -109.5(6) . . . .
C39 C40 C41 C42 4.6(6) . . . .
C61 C62 C67 C66 -175.4(5) . . . .
C61 C62 C63 C64 175.3(4) . . . .
C61 C62 C63 Li1 -82.7(4) . . . .
C61 C68 C69 C70 178.4(5) . . . .
C40 C41 C42 C37 -0.5(6) . . . .
C40 C41 C42 C61 -178.9(4) . . . .
C3 C2 C1 O1 176.3(4) . . . .
C3 C2 C1 C6 -1.1(6) . . . .
C3 C2 C1 Li2 61.4(4) . . . 2_665
C3 C2 C24 C31 115.8(5) . . . .
C3 C2 C24 C25 -11.6(6) . . . .
C7 C8 C9 C10 -175.8(5) . . . .
C7 C8 C13 C12 175.6(5) . . . .
C7 C6 C5 C4 -176.5(4) . . . .
C7 C6 C5 Li2 -119.1(4) . . . 2_665
C7 C14 C19 C18 -171.6(5) . . . .
C7 C14 C15 C16 171.1(5) . . . .
C6 C7 C14 C19 -151.9(4) . . . .
C6 C7 C14 C15 35.9(7) . . . .
C6 C5 C4 C3 -1.0(7) . . . .
C6 C5 C4 C20 -178.1(4) . . . .
C6 C5 C4 Li2 61.9(4) . . . 2_665
C67 C62 C61 C68 92.3(5) . . . .
C67 C62 C61 C42 -35.4(6) . . . .
C67 C62 C63 C64 -1.6(7) . . . .
C67 C62 C63 Li1 100.4(5) . . . .
C56 C51 C52 C53 2.7(8) . . . .
C56 C55 C54 C53 0.8(9) . . . .
C68 C73 C72 C71 -0.5(10) . . . .
C68 C61 C42 C37 167.1(4) . . . .
C68 C61 C42 C41 -14.4(6) . . . .
C68 C69 C70 C71 -0.2(8) . . . .
C26 C25 C24 C2 -105.8(5) . . . .
C26 C25 C24 C31 125.8(5) . . . .
C26 C25 C30 C29 0.1(8) . . . .
C26 C27 C28 C29 1.3(11) . . . .
C50 C44 C46 C47 1.0(8) . . . .
C57 C40 C41 C42 -173.6(4) . . . .
C41 C40 C57 C60 -51.1(7) . . . .
C41 C40 C57 C58 -173.1(5) . . . .
C41 C40 C57 C59 68.6(7) . . . .
C42 C61 C68 C73 99.8(5) . . . .
C42 C61 C68 C69 -78.3(5) . . . .
C24 C2 C1 O1 -6.0(6) . . . .
C24 C2 C1 C6 176.6(4) . . . .
C24 C2 C1 Li2 -120.8(4) . . . 2_665
C24 C2 C3 C4 -177.5(4) . . . .
C24 C2 C3 Li2 115.9(4) . . . 2_665
C24 C31 C32 C33 -176.4(4) . . . .
C24 C25 C26 C27 -177.5(6) . . . .
C24 C25 C30 C29 179.0(5) . . . .
C33 C34 C35 C36 1.5(7) . . . .
C14 C7 C6 C1 60.4(6) . . . .
C14 C7 C6 C5 -123.0(5) . . . .
C14 C19 C18 C17 1.0(9) . . . .
C14 C15 C16 C17 -0.7(9) . . . .
C46 C44 C50 C49 -1.7(8) . . . .
C46 C47 C48 C49 -1.6(11) . . . .
C19 C14 C15 C16 -1.2(8) . . . .
C19 C18 C17 C16 -3.0(9) . . . .
C72 C73 C68 C61 -177.9(5) . . . .
C72 C73 C68 C69 0.1(8) . . . .
C72 C71 C70 C69 -0.2(9) . . . .
C15 C14 C19 C18 1.1(8) . . . .
C15 C16 C17 C18 2.9(9) . . . .
C9 C8 C7 C6 -69.8(6) . . . .
C9 C8 C7 C14 60.7(5) . . . .
C9 C8 C13 C12 0.3(7) . . . .
C9 C10 C11 C12 -0.7(9) . . . .
C55 C54 C53 C52 -1.4(9) . . . .
C34 C33 C32 C31 -2.1(8) . . . .
C52 C51 C56 C55 -3.2(8) . . . .
C63 C62 C61 C68 -84.4(5) . . . .
C63 C62 C61 C42 147.9(4) . . . .
C63 C62 C67 C66 1.4(7) . . . .
C32 C31 C24 C2 -37.9(5) . . . .
C32 C31 C24 C25 92.2(5) . . . .
C32 C33 C34 C35 0.2(8) . . . .
C13 C8 C7 C6 115.0(5) . . . .
C13 C8 C7 C14 -114.5(5) . . . .
C13 C8 C9 C10 -0.6(8) . . . .
C13 C12 C11 C10 0.4(9) . . . .
C47 C48 C49 C50 0.9(10) . . . .
C64 C65 C66 C67 -3.0(9) . . . .
C30 C25 C26 C27 1.5(8) . . . .
C30 C25 C24 C2 75.2(6) . . . .
C30 C25 C24 C31 -53.1(6) . . . .
C30 C29 C28 C27 0.2(11) . . . .
C35 C36 C31 C24 178.1(4) . . . .
C35 C36 C31 C32 -0.3(6) . . . .
C35 C36 C31 Li1 -99.2(5) . . . .
C70 C71 C72 C73 0.6(10) . . . .
C66 C65 C64 C63 2.8(9) . . . .
Li1 O1 C1 C2 39.4(8) . . . .
Li1 O1 C1 C6 -143.2(6) . . . .
Li1 O1 C1 Li2 122.1(6) . . . 2_665
Li1 O2 C37 C38 -137.5(5) . . . .
Li1 O2 C37 C42 41.9(7) . . . .
Li1 C62 C61 C68 -153.1(4) . . . .
Li1 C62 C61 C42 79.2(4) . . . .
Li1 C62 C67 C66 77.5(6) . . . .
Li1 C62 C63 C64 -102.0(5) . . . .
Li1 C36 C31 C24 -82.7(4) . . . .
Li1 C36 C31 C32 98.8(4) . . . .
Li1 C36 C35 C34 -90.2(5) . . . .
Li1 C31 C24 C2 78.4(4) . . . .
Li1 C31 C24 C25 -151.6(4) . . . .
Li1 C31 C32 C33 73.4(5) . . . .
Li1 C63 C64 C65 -87.5(6) . . . .
C23 C20 C4 C3 -116.2(5) . . . .
C23 C20 C4 C5 60.8(6) . . . .
C23 C20 C4 Li2 157.5(4) . . . 2_665
C21 C20 C4 C3 6.0(6) . . . .
C21 C20 C4 C5 -177.0(5) . . . .
C21 C20 C4 Li2 -80.3(5) . . . 2_665
C22 C20 C4 C3 125.8(5) . . . .
C22 C20 C4 C5 -57.1(6) . . . .
C22 C20 C4 Li2 39.6(5) . . . 2_665
Li2 C2 C1 O1 114.9(4) 2_665 . . .
Li2 C2 C1 C6 -62.5(4) 2_665 . . .
Li2 C2 C3 C4 66.6(4) 2_665 . . .
Li2 C2 C24 C31 -157.5(3) 2_665 . . .
Li2 C2 C24 C25 75.0(5) 2_665 . . .
Li2 C1 C6 C7 119.7(4) 2_665 . . .
Li2 C1 C6 C5 -57.0(4) 2_665 . . .
Li2 C3 C4 C5 67.9(4) 2_665 . . .
Li2 C3 C4 C20 -115.0(4) 2_665 . . .
Li2 C5 C4 C3 -62.9(4) 2_665 . . .
Li2 C5 C4 C20 119.9(4) 2_665 . . .
C80 C74 C75 C76 174(2) . . . .
C80 C74 C79 C78 -174.7(18) . . . .
C74 C75 C76 C77 0.0 . . . .
C75 C74 C79 C78 0.0 . . . .
C75 C76 C77 C78 0.0 . . . .
C76 C77 C78 C79 0.0 . . . .
C77 C78 C79 C74 0.0 . . . .
C79 C74 C75 C76 0.0 . . . .
